data_2228081
loop_
_publ_author_name
'Wang, Yan-Zhi'
'Li, Xiao-Kun'
'Yang, Huai-Xia'
'Zhou, Wan'
'Meng, Xiang-Ru'

_publ_section_title
;
 Tetraaqua{1-[(1<i>H</i>-1,2,3-benzotriazol-1-yl)methyl]-1<i>H</i>-1,2,4-triazole}sulfatozinc(II)
 dihydrate
;
_journal_coeditor_code WM2415
_journal_issue 11
_journal_name_full 'Acta Crystallographica Section E'
_journal_page_first m1483
_journal_paper_doi 10.1107/S160053681004331X
_journal_volume 66
_journal_year 2010
_chemical_formula_iupac '[Zn (S O4) (C9 H8 N6) (H2 O)4], 2H2 O'
_chemical_formula_moiety 'C9 H16 N6 O8 S Zn, 2(H2 O)'
_chemical_formula_sum 'C9 H20 N6 O10 S Zn'
_chemical_formula_weight 469.74
_chemical_name_systematic
;
Tetraaqua{1-[(1<i>H</i>-1,2,3-benzotriazol-1-yl)methyl]-1<i>H</i>-
1,2,4-triazole}sulfatozinc(II) dihydrate
;
_space_group_IT_number 2
_symmetry_cell_setting triclinic
_symmetry_space_group_name_Hall '-P 1'
_symmetry_space_group_name_H-M 'P -1'
_atom_sites_solution_hydrogens geom
_atom_sites_solution_primary direct
_atom_sites_solution_secondary difmap
_audit_creation_method SHELXL-97
_cell_angle_alpha 99.60(3)
_cell_angle_beta 92.16(3)
_cell_angle_gamma 112.24(3)
_cell_formula_units_Z 2
_cell_length_a 7.5439(15)
_cell_length_b 7.9573(16)
_cell_length_c 16.151(3)
_cell_measurement_reflns_used 2915
_cell_measurement_temperature 293(2)
_cell_measurement_theta_max 27.9003
_cell_measurement_theta_min 2.5735
_cell_volume 879.4(4)
_computing_cell_refinement 'CrystalClear (Rigaku/MSC, 2006)'
_computing_data_collection 'CrystalClear (Rigaku/MSC, 2006)'
_computing_data_reduction 'CrystalClear (Rigaku/MSC, 2006)'
_computing_molecular_graphics 'SHELXTL (Sheldrick, 2008)'
_computing_publication_material 'SHELXTL (Sheldrick, 2008)'
_computing_structure_refinement 'SHELXL97 (Sheldrick, 2008)'
_computing_structure_solution 'SHELXL97 (Sheldrick, 2008)'
_diffrn_ambient_temperature 293(2)
_diffrn_detector_area_resol_mean 28.5714
_diffrn_measured_fraction_theta_full 0.993
_diffrn_measured_fraction_theta_max 0.993
_diffrn_measurement_device_type 'Rigaku Saturn CCD'
_diffrn_measurement_method \w
_diffrn_radiation_monochromator graphite
_diffrn_radiation_source 'fine-focus sealed tube'
_diffrn_radiation_type MoK\a
_diffrn_radiation_wavelength 0.71073
_diffrn_reflns_av_R_equivalents 0.0182
_diffrn_reflns_av_sigmaI/netI 0.0248
_diffrn_reflns_limit_h_max 9
_diffrn_reflns_limit_h_min -9
_diffrn_reflns_limit_k_max 8
_diffrn_reflns_limit_k_min -9
_diffrn_reflns_limit_l_max 19
_diffrn_reflns_limit_l_min -19
_diffrn_reflns_number 7688
_diffrn_reflns_theta_full 26.00
_diffrn_reflns_theta_max 26.00
_diffrn_reflns_theta_min 2.57
_diffrn_standards_number 0
_exptl_absorpt_coefficient_mu 1.581
_exptl_absorpt_correction_T_max 0.7325
_exptl_absorpt_correction_T_min 0.7028
_exptl_absorpt_correction_type multi-scan
_exptl_absorpt_process_details '(CrystalClear; Rigaku/MSC, 2006)'
_exptl_crystal_colour Colourless
_exptl_crystal_density_diffrn 1.774
_exptl_crystal_density_method 'not measured'
_exptl_crystal_description Prism
_exptl_crystal_F_000 484
_exptl_crystal_size_max 0.24
_exptl_crystal_size_mid 0.23
_exptl_crystal_size_min 0.21
_refine_diff_density_max 0.294
_refine_diff_density_min -0.269
_refine_ls_extinction_method none
_refine_ls_goodness_of_fit_ref 1.039
_refine_ls_hydrogen_treatment constr
_refine_ls_matrix_type full
_refine_ls_number_parameters 272
_refine_ls_number_reflns 3442
_refine_ls_number_restraints 0
_refine_ls_restrained_S_all 1.039
_refine_ls_R_factor_all 0.0317
_refine_ls_R_factor_gt 0.0281
_refine_ls_shift/su_max 0.001
_refine_ls_shift/su_mean 0.000
_refine_ls_structure_factor_coef Fsqd
_refine_ls_weighting_details 'calc w=1/[\s^2^(Fo^2^)+(0.0343P)^2^+0.4616P] where P=(Fo^2^+2Fc^2^)/3'
_refine_ls_weighting_scheme calc
_refine_ls_wR_factor_gt 0.0671
_refine_ls_wR_factor_ref 0.0696
_reflns_number_gt 3130
_reflns_number_total 3442
_reflns_threshold_expression I>2sigma(I)
_cod_data_source_file wm2415.cif
_cod_data_source_block I
_cod_original_cell_volume 879.4(3)
_cod_database_code 2228081
_cod_database_fobs_code 2228081

loop_
_symmetry_equiv_pos_as_xyz
'x, y, z'
'-x, -y, -z'

loop_
_atom_site_type_symbol
_atom_site_label
_atom_site_fract_x
_atom_site_fract_y
_atom_site_fract_z
_atom_site_U_iso_or_equiv
_atom_site_adp_type
_atom_site_calc_flag
_atom_site_refinement_flags
_atom_site_occupancy
_atom_site_disorder_assembly
_atom_site_disorder_group
Zn Zn1 1.09002(3) 0.17235(3) 0.371640(15) 0.02549(9) Uani d . 1 . .
S S1 0.62271(7) -0.14764(7) 0.35463(3) 0.02418(12) Uani d . 1 . .
O O1 0.7976(2) 0.0142(2) 0.39731(9) 0.0305(3) Uani d . 1 A .
O O2 0.4569(4) -0.1335(9) 0.3924(5) 0.0409(19) Uani d P 0.618(19) A 1
O O3 0.6021(13) -0.1670(12) 0.2661(5) 0.0369(14) Uani d P 0.618(19) A 1
O O4 0.6445(10) -0.3168(6) 0.3758(5) 0.0414(14) Uani d P 0.618(19) A 1
O O2' 0.4634(9) -0.0755(15) 0.3547(9) 0.057(3) Uani d P 0.382(19) A 2
O O3' 0.656(2) -0.189(2) 0.2635(9) 0.043(3) Uani d P 0.382(19) A 2
O O4' 0.574(2) -0.2951(11) 0.3977(6) 0.044(3) Uani d P 0.382(19) A 2
O O5 1.1162(2) 0.3281(2) 0.49352(9) 0.0349(4) Uani d . 1 . .
H H5B 1.1754 0.3012 0.5318 0.042 Uiso d R 1 . .
H H5A 1.1677 0.4457 0.5028 0.042 Uiso d R 1 . .
O O6 1.3836(2) 0.3225(2) 0.35396(11) 0.0375(4) Uani d . 1 . .
H H6A 1.4383 0.4397 0.3616 0.045 Uiso d R 1 . .
H H6B 1.4681 0.3082 0.3852 0.045 Uiso d R 1 . .
O O7 1.1822(2) -0.0011(2) 0.42915(10) 0.0342(4) Uani d . 1 . .
H H7A 1.2706 -0.0324 0.4095 0.041 Uiso d R 1 . .
H H7B 1.1743 -0.0138 0.4803 0.041 Uiso d R 1 . .
O O8 1.0517(2) -0.0077(2) 0.25848(10) 0.0378(4) Uani d . 1 . .
H H8B 1.1514 -0.0103 0.2365 0.045 Uiso d R 1 . .
H H8A 0.9778 -0.1201 0.2564 0.045 Uiso d R 1 . .
N N1 0.9899(3) 0.3421(2) 0.31394(11) 0.0288(4) Uani d . 1 . .
N N2 0.9472(3) 0.5789(2) 0.27075(12) 0.0344(4) Uani d . 1 . .
N N3 0.7996(2) 0.4154(2) 0.23720(11) 0.0265(4) Uani d . 1 . .
N N4 0.6884(3) 0.4047(2) 0.09507(11) 0.0285(4) Uani d . 1 . .
N N5 0.6883(3) 0.2466(3) 0.04821(13) 0.0395(5) Uani d . 1 . .
N N6 0.7300(3) 0.2763(3) -0.02657(13) 0.0419(5) Uani d . 1 . .
C C1 1.0571(3) 0.5274(3) 0.31691(14) 0.0328(5) Uani d . 1 . .
H H1 1.1710 0.6106 0.3488 0.039 Uiso calc R 1 . .
C C2 0.8284(3) 0.2775(3) 0.26262(14) 0.0324(5) Uani d . 1 . .
H H2 0.7469 0.1533 0.2467 0.039 Uiso calc R 1 . .
C C3 0.6397(3) 0.4063(3) 0.18067(13) 0.0308(5) Uani d . 1 . .
H H3A 0.5276 0.2952 0.1823 0.037 Uiso calc R 1 . .
H H3B 0.6073 0.5123 0.1997 0.037 Uiso calc R 1 . .
C C4 0.7304(3) 0.5407(3) 0.04844(13) 0.0272(4) Uani d . 1 . .
C C5 0.7419(3) 0.7219(3) 0.06513(15) 0.0349(5) Uani d . 1 . .
H H5 0.7230 0.7772 0.1176 0.042 Uiso calc R 1 . .
C C6 0.7834(4) 0.8139(4) -0.00128(18) 0.0442(6) Uani d . 1 . .
H H6 0.7918 0.9352 0.0066 0.053 Uiso calc R 1 . .
C C7 0.8134(4) 0.7313(4) -0.08015(18) 0.0495(7) Uani d . 1 . .
H H7 0.8431 0.8000 -0.1227 0.059 Uiso calc R 1 . .
C C8 0.8003(4) 0.5530(4) -0.09633(16) 0.0452(6) Uani d . 1 . .
H H8 0.8186 0.4981 -0.1490 0.054 Uiso calc R 1 . .
C C9 0.7578(3) 0.4563(3) -0.02981(14) 0.0334(5) Uani d . 1 . .
O O9 0.3572(3) 0.9693(2) 0.18654(11) 0.0443(4) Uani d . 1 . .
H H9B 0.4072 0.9201 0.2182 0.053 Uiso d R 1 . .
H H9A 0.3326 0.9027 0.1373 0.053 Uiso d R 1 . .
O O10 0.6604(2) 0.3016(2) 0.46855(11) 0.0408(4) Uani d . 1 . .
H H10A 0.6979 0.2174 0.4471 0.049 Uiso d R 1 . .
H H10B 0.6070 0.2662 0.5115 0.049 Uiso d R 1 . .

loop_
_atom_site_aniso_label
_atom_site_aniso_U_11
_atom_site_aniso_U_22
_atom_site_aniso_U_33
_atom_site_aniso_U_12
_atom_site_aniso_U_13
_atom_site_aniso_U_23
Zn1 0.02551(14) 0.02764(14) 0.02428(14) 0.01074(10) 0.00097(9) 0.00719(9)
S1 0.0209(3) 0.0230(3) 0.0249(3) 0.0055(2) 0.00115(19) 0.00244(19)
O1 0.0240(8) 0.0301(8) 0.0281(8) 0.0012(6) 0.0017(6) 0.0035(6)
O2 0.0209(14) 0.041(3) 0.056(3) 0.0108(14) 0.0063(15) 0.0004(19)
O3 0.037(4) 0.047(2) 0.024(2) 0.014(2) 0.002(2) 0.0040(16)
O4 0.047(3) 0.0268(17) 0.050(3) 0.0147(17) -0.006(2) 0.0086(16)
O2' 0.038(3) 0.072(4) 0.081(6) 0.038(3) 0.017(3) 0.030(5)
O3' 0.033(6) 0.056(5) 0.028(3) 0.010(4) 0.008(4) -0.010(3)
O4' 0.059(6) 0.025(3) 0.040(4) 0.005(3) 0.002(3) 0.012(2)
O5 0.0417(9) 0.0287(8) 0.0281(8) 0.0092(7) -0.0044(7) 0.0019(6)
O6 0.0274(8) 0.0326(9) 0.0499(10) 0.0066(7) 0.0016(7) 0.0138(7)
O7 0.0405(9) 0.0412(9) 0.0315(8) 0.0248(8) 0.0071(7) 0.0136(7)
O8 0.0347(9) 0.0374(9) 0.0307(9) 0.0050(7) 0.0065(7) 0.0000(7)
N1 0.0273(9) 0.0283(9) 0.0295(10) 0.0079(8) -0.0017(8) 0.0102(7)
N2 0.0347(10) 0.0249(9) 0.0392(11) 0.0083(8) -0.0037(8) 0.0046(8)
N3 0.0269(9) 0.0266(9) 0.0244(9) 0.0079(8) -0.0015(7) 0.0075(7)
N4 0.0327(10) 0.0301(10) 0.0254(9) 0.0161(8) -0.0012(7) 0.0047(7)
N5 0.0481(12) 0.0356(11) 0.0374(12) 0.0224(10) -0.0033(9) 0.0012(9)
N6 0.0474(13) 0.0468(12) 0.0338(11) 0.0259(10) -0.0003(9) -0.0029(9)
C1 0.0302(12) 0.0288(11) 0.0337(12) 0.0072(10) -0.0057(9) 0.0035(9)
C2 0.0307(12) 0.0258(11) 0.0349(12) 0.0038(9) -0.0045(9) 0.0096(9)
C3 0.0276(11) 0.0376(12) 0.0284(11) 0.0131(10) -0.0007(9) 0.0100(9)
C4 0.0228(10) 0.0333(11) 0.0253(11) 0.0109(9) -0.0022(8) 0.0064(9)
C5 0.0342(13) 0.0329(12) 0.0358(13) 0.0125(10) -0.0006(10) 0.0041(9)
C6 0.0396(14) 0.0378(14) 0.0557(17) 0.0112(11) 0.0003(12) 0.0208(12)
C7 0.0378(14) 0.0657(19) 0.0470(16) 0.0131(13) 0.0049(12) 0.0333(14)
C8 0.0404(14) 0.0727(19) 0.0276(12) 0.0246(14) 0.0088(10) 0.0158(12)
C9 0.0295(11) 0.0442(13) 0.0269(11) 0.0169(10) -0.0010(9) 0.0029(9)
O9 0.0512(11) 0.0463(10) 0.0343(9) 0.0215(9) 0.0003(8) 0.0003(7)
O10 0.0422(10) 0.0314(9) 0.0502(10) 0.0153(8) 0.0090(8) 0.0087(7)

loop_
_atom_type_symbol
_atom_type_description
_atom_type_scat_dispersion_real
_atom_type_scat_dispersion_imag
_atom_type_scat_source
C C 0.0033 0.0016 'International Tables Vol C Tables 4.2.6.8 and 6.1.1.4'
H H 0.0000 0.0000 'International Tables Vol C Tables 4.2.6.8 and 6.1.1.4'
N N 0.0061 0.0033 'International Tables Vol C Tables 4.2.6.8 and 6.1.1.4'
O O 0.0106 0.0060 'International Tables Vol C Tables 4.2.6.8 and 6.1.1.4'
S S 0.1246 0.1234 'International Tables Vol C Tables 4.2.6.8 and 6.1.1.4'
Zn Zn 0.2839 1.4301 'International Tables Vol C Tables 4.2.6.8 and 6.1.1.4'

loop_
_geom_angle_atom_site_label_1
_geom_angle_atom_site_label_2
_geom_angle_atom_site_label_3
_geom_angle_site_symmetry_1
_geom_angle_site_symmetry_3
_geom_angle
_geom_angle_publ_flag
O8 Zn1 O7 . . 87.82(7) ?
O8 Zn1 N1 . . 91.97(7) ?
O7 Zn1 N1 . . 178.51(7) ?
O8 Zn1 O5 . . 173.22(6) ?
O7 Zn1 O5 . . 86.93(6) ?
N1 Zn1 O5 . . 93.18(7) ?
O8 Zn1 O6 . . 90.69(7) ?
O7 Zn1 O6 . . 88.10(7) ?
N1 Zn1 O6 . . 93.38(7) ?
O5 Zn1 O6 . . 93.40(8) ?
O8 Zn1 O1 . . 91.05(7) ?
O7 Zn1 O1 . . 88.44(7) ?
N1 Zn1 O1 . . 90.10(7) ?
O5 Zn1 O1 . . 84.54(7) ?
O6 Zn1 O1 . . 176.06(6) ?
O4' S1 O3 . . 124.8(5) ?
O4' S1 O2 . . 79.7(5) ?
O3 S1 O2 . . 112.6(3) ?
O4' S1 O1 . . 112.3(3) ?
O3 S1 O1 . . 113.5(4) ?
O2 S1 O1 . . 108.19(15) ?
O4' S1 O3' . . 116.6(7) ?
O3 S1 O3' . . 19.3(5) ?
O2 S1 O3' . . 131.0(4) ?
O1 S1 O3' . . 106.7(6) ?
O4' S1 O4 . . 27.9(4) ?
O3 S1 O4 . . 108.6(4) ?
O2 S1 O4 . . 107.4(2) ?
O1 S1 O4 . . 106.24(19) ?
O3' S1 O4 . . 94.5(6) ?
O4' S1 O2' . . 109.8(4) ?
O3 S1 O2' . . 86.4(4) ?
O2 S1 O2' . . 31.9(3) ?
O1 S1 O2' . . 104.9(3) ?
O3' S1 O2' . . 105.8(5) ?
O4 S1 O2' . . 135.7(4) ?
S1 O1 Zn1 . . 138.82(9) ?
Zn1 O5 H5B . . 114.8 ?
Zn1 O5 H5A . . 120.7 ?
H5B O5 H5A . . 103.1 ?
Zn1 O6 H6A . . 124.8 ?
Zn1 O6 H6B . . 116.0 ?
H6A O6 H6B . . 96.0 ?
Zn1 O7 H7A . . 119.6 ?
Zn1 O7 H7B . . 126.2 ?
H7A O7 H7B . . 110.1 ?
Zn1 O8 H8B . . 118.1 ?
Zn1 O8 H8A . . 116.6 ?
H8B O8 H8A . . 105.9 ?
C2 N1 C1 . . 103.23(18) ?
C2 N1 Zn1 . . 123.15(15) ?
C1 N1 Zn1 . . 133.61(15) ?
C1 N2 N3 . . 102.46(17) ?
C2 N3 N2 . . 110.19(17) ?
C2 N3 C3 . . 128.18(18) ?
N2 N3 C3 . . 121.62(17) ?
N5 N4 C4 . . 110.63(18) ?
N5 N4 C3 . . 119.25(18) ?
C4 N4 C3 . . 130.06(18) ?
N6 N5 N4 . . 108.29(19) ?
N5 N6 C9 . . 108.93(19) ?
N2 C1 N1 . . 114.12(19) ?
N2 C1 H1 . . 122.9 ?
N1 C1 H1 . . 122.9 ?
N3 C2 N1 . . 109.99(19) ?
N3 C2 H2 . . 125.0 ?
N1 C2 H2 . . 125.0 ?
N4 C3 N3 . . 111.05(18) ?
N4 C3 H3A . . 109.4 ?
N3 C3 H3A . . 109.4 ?
N4 C3 H3B . . 109.4 ?
N3 C3 H3B . . 109.4 ?
H3A C3 H3B . . 108.0 ?
N4 C4 C5 . . 133.5(2) ?
N4 C4 C9 . . 103.73(19) ?
C5 C4 C9 . . 122.8(2) ?
C6 C5 C4 . . 115.5(2) ?
C6 C5 H5 . . 122.3 ?
C4 C5 H5 . . 122.3 ?
C5 C6 C7 . . 122.4(2) ?
C5 C6 H6 . . 118.8 ?
C7 C6 H6 . . 118.8 ?
C8 C7 C6 . . 121.8(2) ?
C8 C7 H7 . . 119.1 ?
C6 C7 H7 . . 119.1 ?
C7 C8 C9 . . 116.9(2) ?
C7 C8 H8 . . 121.6 ?
C9 C8 H8 . . 121.6 ?
N6 C9 C4 . . 108.4(2) ?
N6 C9 C8 . . 130.9(2) ?
C4 C9 C8 . . 120.7(2) ?
H9B O9 H9A . . 107.2 ?
H10A O10 H10B . . 105.2 ?

loop_
_geom_bond_atom_site_label_1
_geom_bond_atom_site_label_2
_geom_bond_site_symmetry_2
_geom_bond_distance
_geom_bond_publ_flag
Zn1 O8 . 2.0615(17) ?
Zn1 O7 . 2.0869(15) ?
Zn1 N1 . 2.0979(18) ?
Zn1 O5 . 2.1028(17) ?
Zn1 O6 . 2.1385(18) ?
Zn1 O1 . 2.1824(16) ?
S1 O4' . 1.401(7) ?
S1 O3 . 1.409(8) ?
S1 O2 . 1.446(3) ?
S1 O1 . 1.4912(16) ?
S1 O3' . 1.505(13) ?
S1 O4 . 1.507(4) ?
S1 O2' . 1.516(7) ?
O5 H5B . 0.8500 ?
O5 H5A . 0.8500 ?
O6 H6A . 0.8499 ?
O6 H6B . 0.8499 ?
O7 H7A . 0.8500 ?
O7 H7B . 0.8501 ?
O8 H8B . 0.8500 ?
O8 H8A . 0.8500 ?
N1 C2 . 1.321(3) ?
N1 C1 . 1.357(3) ?
N2 C1 . 1.313(3) ?
N2 N3 . 1.360(3) ?
N3 C2 . 1.320(3) ?
N3 C3 . 1.457(3) ?
N4 N5 . 1.356(3) ?
N4 C4 . 1.367(3) ?
N4 C3 . 1.443(3) ?
N5 N6 . 1.297(3) ?
N6 C9 . 1.377(3) ?
C1 H1 . 0.9300 ?
C2 H2 . 0.9300 ?
C3 H3A . 0.9700 ?
C3 H3B . 0.9700 ?
C4 C5 . 1.390(3) ?
C4 C9 . 1.390(3) ?
C5 C6 . 1.378(3) ?
C5 H5 . 0.9300 ?
C6 C7 . 1.400(4) ?
C6 H6 . 0.9300 ?
C7 C8 . 1.364(4) ?
C7 H7 . 0.9300 ?
C8 C9 . 1.401(3) ?
C8 H8 . 0.9300 ?
O9 H9B . 0.8499 ?
O9 H9A . 0.8501 ?
O10 H10A . 0.8499 ?
O10 H10B . 0.8500 ?

loop_
_geom_hbond_atom_site_label_D
_geom_hbond_atom_site_label_H
_geom_hbond_atom_site_label_A
_geom_hbond_site_symmetry_A
_geom_hbond_distance_DH
_geom_hbond_distance_HA
_geom_hbond_distance_DA
_geom_hbond_angle_DHA
O8 H8A O3' . 0.85 2.29 2.793(14) 118.0
O10 H10A O1 . 0.85 2.09 2.938(2) 178.2
O10 H10A O2' . 0.85 2.51 3.028(8) 120.1
O5 H5B O4 2_756 0.85 1.94 2.761(5) 163.2
O5 H5B O4' 2_756 0.85 2.19 2.988(13) 156.0
O7 H7B O1 2_756 0.85 1.98 2.823(2) 170.3
O5 H5A O10 2_766 0.85 1.90 2.731(2) 165.4
O6 H6A O4 1_665 0.85 1.94 2.752(5) 158.9
O6 H6A O4' 1_665 0.85 1.94 2.778(8) 170.6
O6 H6B O10 1_655 0.85 1.96 2.808(2) 172.3
O7 H7A O2' 1_655 0.85 1.84 2.684(7) 170.7
O7 H7A O2 1_655 0.85 1.87 2.701(4) 163.9
O8 H8B O9 1_645 0.85 1.82 2.673(3) 176.6
O8 H8A N2 1_545 0.85 2.37 3.122(3) 147.9
O9 H9B O3 1_565 0.85 2.03 2.837(8) 159.2
O9 H9B O2' 1_565 0.85 2.22 2.919(17) 139.4
O9 H9B O3' 1_565 0.85 2.48 3.266(17) 154.4
O9 H9A N6 2_665 0.85 2.01 2.854(3) 174.2
O10 H10B O2 2_656 0.85 1.99 2.806(10) 159.4
O10 H10B O4' 2_656 0.85 2.08 2.836(15) 147.4

loop_
_geom_torsion_atom_site_label_1
_geom_torsion_atom_site_label_2
_geom_torsion_atom_site_label_3
_geom_torsion_atom_site_label_4
_geom_torsion_site_symmetry_1
_geom_torsion_site_symmetry_2
_geom_torsion_site_symmetry_3
_geom_torsion_site_symmetry_4
_geom_torsion
_geom_torsion_publ_flag
O4' S1 O1 Zn1 . . . . 116.9(8) ?
O3 S1 O1 Zn1 . . . . -31.3(4) ?
O2 S1 O1 Zn1 . . . . -157.0(4) ?
O3' S1 O1 Zn1 . . . . -12.0(7) ?
O4 S1 O1 Zn1 . . . . 88.0(4) ?
O2' S1 O1 Zn1 . . . . -123.9(7) ?
O8 Zn1 O1 S1 . . . . -4.72(15) ?
O7 Zn1 O1 S1 . . . . -92.51(15) ?
N1 Zn1 O1 S1 . . . . 87.25(15) ?
O5 Zn1 O1 S1 . . . . -179.57(15) ?
O6 Zn1 O1 S1 . . . . -120.9(8) ?
O8 Zn1 N1 C2 . . . . 49.15(19) ?
O7 Zn1 N1 C2 . . . . -33(3) ?
O5 Zn1 N1 C2 . . . . -126.43(19) ?
O6 Zn1 N1 C2 . . . . 139.96(19) ?
O1 Zn1 N1 C2 . . . . -41.90(19) ?
O8 Zn1 N1 C1 . . . . -131.7(2) ?
O7 Zn1 N1 C1 . . . . 147(2) ?
O5 Zn1 N1 C1 . . . . 52.7(2) ?
O6 Zn1 N1 C1 . . . . -40.9(2) ?
O1 Zn1 N1 C1 . . . . 137.2(2) ?
C1 N2 N3 C2 . . . . -1.1(2) ?
C1 N2 N3 C3 . . . . 179.8(2) ?
C4 N4 N5 N6 . . . . 0.5(2) ?
C3 N4 N5 N6 . . . . 178.03(19) ?
N4 N5 N6 C9 . . . . -0.2(3) ?
N3 N2 C1 N1 . . . . 0.7(3) ?
C2 N1 C1 N2 . . . . -0.1(3) ?
Zn1 N1 C1 N2 . . . . -179.33(16) ?
N2 N3 C2 N1 . . . . 1.1(3) ?
C3 N3 C2 N1 . . . . -179.8(2) ?
C1 N1 C2 N3 . . . . -0.6(3) ?
Zn1 N1 C2 N3 . . . . 178.71(14) ?
N5 N4 C3 N3 . . . . 76.6(2) ?
C4 N4 C3 N3 . . . . -106.4(2) ?
C2 N3 C3 N4 . . . . -95.9(3) ?
N2 N3 C3 N4 . . . . 83.0(2) ?
N5 N4 C4 C5 . . . . 177.5(2) ?
C3 N4 C4 C5 . . . . 0.3(4) ?
N5 N4 C4 C9 . . . . -0.6(2) ?
C3 N4 C4 C9 . . . . -177.8(2) ?
N4 C4 C5 C6 . . . . -177.9(2) ?
C9 C4 C5 C6 . . . . -0.2(3) ?
C4 C5 C6 C7 . . . . -0.5(4) ?
C5 C6 C7 C8 . . . . 1.0(4) ?
C6 C7 C8 C9 . . . . -0.9(4) ?
N5 N6 C9 C4 . . . . -0.2(3) ?
N5 N6 C9 C8 . . . . -178.1(2) ?
N4 C4 C9 N6 . . . . 0.4(2) ?
C5 C4 C9 N6 . . . . -177.9(2) ?
N4 C4 C9 C8 . . . . 178.7(2) ?
C5 C4 C9 C8 . . . . 0.4(3) ?
C7 C8 C9 N6 . . . . 177.9(2) ?
C7 C8 C9 C4 . . . . 0.2(4) ?
